data_7219501
loop_
_publ_author_name
'D\"oring, Cindy'
'N\"ather, Christian'
'Jess, Inke'
'Ibrom, Kerstin'
'Jones, Peter G.'

_publ_section_title
;
 Two polymorphs of 4-hydroxypiperidine with different NH configurations
;
_journal_issue 28
_journal_name_full CrystEngComm
_journal_page_first 5206
_journal_paper_doi 10.1039/C4CE02477J
_journal_volume 17
_journal_year 2015
_chemical_formula_sum 'C5 H11 N O'
_chemical_formula_weight 101.15
_chemical_name_systematic
;
 ?
;
_space_group_IT_number 43
_symmetry_cell_setting orthorhombic
_symmetry_space_group_name_Hall 'F 2 -2d'
_symmetry_space_group_name_H-M 'F d d 2'
_atom_sites_solution_hydrogens geom
_atom_sites_solution_primary direct
_atom_sites_solution_secondary difmap
_audit_creation_method SHELXL-97
_audit_update_record
;
2014-12-02 deposited with the CCDC.
2015-02-04 downloaded from the CCDC.
;
_cell_angle_alpha 90.00
_cell_angle_beta 90.00
_cell_angle_gamma 90.00
_cell_formula_units_Z 16
_cell_length_a 21.3459(7)
_cell_length_b 18.6413(6)
_cell_length_c 5.93539(19)
_cell_measurement_reflns_used 8898
_cell_measurement_temperature 100(2)
_cell_measurement_theta_max 30.6690
_cell_measurement_theta_min 2.8930
_cell_volume 2361.78(13)
_computing_cell_refinement
;
CrysAlisPro, Agilent Technologies,
Version 1.171.36.28 (release 01-02-2013 CrysAlis171 .NET)
(compiled Feb  1 2013,16:14:44)
;
_computing_data_collection
;
CrysAlisPro, Agilent Technologies,
Version 1.171.36.28 (release 01-02-2013 CrysAlis171 .NET)
(compiled Feb  1 2013,16:14:44)
;
_computing_data_reduction
;
CrysAlisPro, Agilent Technologies,
Version 1.171.36.28 (release 01-02-2013 CrysAlis171 .NET)
(compiled Feb  1 2013,16:14:44)
;
_computing_molecular_graphics 'Bruker XP'
_computing_publication_material SHELXL-97
_computing_structure_refinement 'SHELXL-97 (Sheldrick, 1997)'
_computing_structure_solution 'SHELXS-97 (Sheldrick, 1990)'
_diffrn_ambient_temperature 100(2)
_diffrn_detector_area_resol_mean 16.1419
_diffrn_measured_fraction_theta_full 0.993
_diffrn_measured_fraction_theta_max 0.983
_diffrn_measurement_device_type 'Oxford Diffraction Xcalibur, Eos'
_diffrn_measurement_method '\w scan'
_diffrn_radiation_monochromator graphite
_diffrn_radiation_source 'Enhance (Mo) X-ray Source'
_diffrn_radiation_type MoK\a
_diffrn_radiation_wavelength 0.71073
_diffrn_reflns_av_R_equivalents 0.0255
_diffrn_reflns_av_sigmaI/netI 0.0105
_diffrn_reflns_limit_h_max 30
_diffrn_reflns_limit_h_min -30
_diffrn_reflns_limit_k_max 26
_diffrn_reflns_limit_k_min -26
_diffrn_reflns_limit_l_max 8
_diffrn_reflns_limit_l_min -8
_diffrn_reflns_number 20678
_diffrn_reflns_theta_full 30.50
_diffrn_reflns_theta_max 30.83
_diffrn_reflns_theta_min 2.90
_exptl_absorpt_coefficient_mu 0.079
_exptl_absorpt_correction_type none
_exptl_crystal_colour colourless
_exptl_crystal_density_diffrn 1.138
_exptl_crystal_density_method 'not measured'
_exptl_crystal_description 'needle (cut to equidimensional block)'
_exptl_crystal_F_000 896
_exptl_crystal_size_max 0.35
_exptl_crystal_size_mid 0.35
_exptl_crystal_size_min 0.35
_refine_diff_density_max 0.241
_refine_diff_density_min -0.157
_refine_diff_density_rms 0.031
_refine_ls_abs_structure_details 'Flack H D (1983), Acta Cryst. A39, 876-881'
_refine_ls_abs_structure_Flack -0.9(12)
_refine_ls_extinction_method none
_refine_ls_goodness_of_fit_ref 1.062
_refine_ls_hydrogen_treatment mixed
_refine_ls_matrix_type full
_refine_ls_number_parameters 72
_refine_ls_number_reflns 987
_refine_ls_number_restraints 1
_refine_ls_restrained_S_all 1.062
_refine_ls_R_factor_all 0.0285
_refine_ls_R_factor_gt 0.0271
_refine_ls_shift/su_max 0.002
_refine_ls_shift/su_mean 0.000
_refine_ls_structure_factor_coef Fsqd
_refine_ls_weighting_details 'calc w=1/[\s^2^(Fo^2^)+(0.0375P)^2^+1.2034P] where P=(Fo^2^+2Fc^2^)/3'
_refine_ls_weighting_scheme calc
_refine_ls_wR_factor_gt 0.0686
_refine_ls_wR_factor_ref 0.0694
_reflns_number_gt 959
_reflns_number_total 987
_reflns_threshold_expression >2sigma(I)
_cod_data_source_file c4ce02477j2.cif
_cod_data_source_block siegen
_cod_depositor_comments 'Adding full bibliography for 7219500--7219504.cif.'
_cod_database_code 7219501

loop_
_symmetry_equiv_pos_as_xyz
'x, y, z'
'-x, -y, z'
'x+1/4, -y+1/4, z+1/4'
'-x+1/4, y+1/4, z+1/4'
'x, y+1/2, z+1/2'
'-x, -y+1/2, z+1/2'
'x+1/4, -y+3/4, z+3/4'
'-x+1/4, y+3/4, z+3/4'
'x+1/2, y, z+1/2'
'-x+1/2, -y, z+1/2'
'x+3/4, -y+1/4, z+3/4'
'-x+3/4, y+1/4, z+3/4'
'x+1/2, y+1/2, z'
'-x+1/2, -y+1/2, z'
'x+3/4, -y+3/4, z+1/4'
'-x+3/4, y+3/4, z+1/4'

loop_
_atom_site_label
_atom_site_type_symbol
_atom_site_fract_x
_atom_site_fract_y
_atom_site_fract_z
_atom_site_U_iso_or_equiv
_atom_site_adp_type
_atom_site_occupancy
_atom_site_symmetry_multiplicity
_atom_site_calc_flag
_atom_site_refinement_flags
O1 O 0.41195(4) 0.24000(4) 0.46117(15) 0.02241(19) Uani 1 1 d .
H02 H 0.4282(8) 0.2645(9) 0.350(4) 0.038(5) Uiso 1 1 d .
N11 N 0.28059(4) 0.07472(5) 0.39406(17) 0.0191(2) Uani 1 1 d .
H01 H 0.2456(8) 0.0537(9) 0.363(3) 0.033(4) Uiso 1 1 d .
C12 C 0.31059(5) 0.09918(6) 0.1852(2) 0.0225(2) Uani 1 1 d .
H12A H 0.2816 0.1309 0.1014 0.027 Uiso 1 1 calc R
H12B H 0.3204 0.0573 0.0887 0.027 Uiso 1 1 calc R
C13 C 0.37078(5) 0.13994(6) 0.23964(19) 0.0199(2) Uani 1 1 d .
H13A H 0.4008 0.1074 0.3148 0.024 Uiso 1 1 calc R
H13B H 0.3902 0.1573 0.0983 0.024 Uiso 1 1 calc R
C14 C 0.35667(4) 0.20331(5) 0.39278(18) 0.0165(2) Uani 1 1 d .
H14 H 0.3291 0.2377 0.3100 0.020 Uiso 1 1 calc R
C15 C 0.32260(5) 0.17792(6) 0.60251(19) 0.0186(2) Uani 1 1 d .
H15A H 0.3107 0.2198 0.6954 0.022 Uiso 1 1 calc R
H15B H 0.3509 0.1472 0.6932 0.022 Uiso 1 1 calc R
C16 C 0.26409(5) 0.13563(6) 0.5395(2) 0.0197(2) Uani 1 1 d .
H16A H 0.2434 0.1178 0.6780 0.024 Uiso 1 1 calc R
H16B H 0.2343 0.1674 0.4598 0.024 Uiso 1 1 calc R

loop_
_atom_site_aniso_label
_atom_site_aniso_U_11
_atom_site_aniso_U_22
_atom_site_aniso_U_33
_atom_site_aniso_U_23
_atom_site_aniso_U_13
_atom_site_aniso_U_12
O1 0.0221(3) 0.0214(3) 0.0237(4) 0.0048(3) -0.0045(3) -0.0063(3)
N11 0.0168(4) 0.0188(4) 0.0217(5) -0.0002(4) -0.0013(4) -0.0020(3)
C12 0.0220(5) 0.0273(5) 0.0181(5) -0.0047(4) 0.0006(4) -0.0026(4)
C13 0.0171(4) 0.0240(5) 0.0186(5) -0.0025(4) 0.0040(4) -0.0008(3)
C14 0.0163(4) 0.0167(4) 0.0167(5) 0.0023(4) -0.0012(4) 0.0003(3)
C15 0.0211(4) 0.0191(4) 0.0154(5) -0.0015(4) 0.0019(4) 0.0013(4)
C16 0.0162(4) 0.0231(5) 0.0199(5) 0.0011(4) 0.0031(4) 0.0023(3)

loop_
_atom_type_symbol
_atom_type_description
_atom_type_scat_dispersion_real
_atom_type_scat_dispersion_imag
_atom_type_scat_source
C C 0.0033 0.0016 'International Tables Vol C Tables 4.2.6.8 and 6.1.1.4'
H H 0.0000 0.0000 'International Tables Vol C Tables 4.2.6.8 and 6.1.1.4'
N N 0.0061 0.0033 'International Tables Vol C Tables 4.2.6.8 and 6.1.1.4'
O O 0.0106 0.0060 'International Tables Vol C Tables 4.2.6.8 and 6.1.1.4'

loop_
_geom_angle_atom_site_label_1
_geom_angle_atom_site_label_2
_geom_angle_atom_site_label_3
_geom_angle
C12 N11 C16 111.15(9)
N11 C12 C13 110.05(9)
C14 C13 C12 110.27(8)
O1 C14 C15 108.26(9)
O1 C14 C13 112.31(8)
C15 C14 C13 110.05(8)
C14 C15 C16 110.67(9)
N11 C16 C15 110.34(8)

loop_
_geom_bond_atom_site_label_1
_geom_bond_atom_site_label_2
_geom_bond_distance
O1 C14 1.4230(12)
N11 C12 1.4679(15)
N11 C16 1.4692(14)
C12 C13 1.5272(14)
C13 C14 1.5207(15)
C14 C15 1.5174(15)
C15 C16 1.5234(14)

loop_
_geom_hbond_atom_site_label_D
_geom_hbond_atom_site_label_H
_geom_hbond_atom_site_label_A
_geom_hbond_distance_DH
_geom_hbond_distance_HA
_geom_hbond_distance_DA
_geom_hbond_angle_DHA
_geom_hbond_site_symmetry_A
O1 H02 N11 0.87(2) 1.88(2) 2.7461(13) 171.6(18) 12_554
N11 H01 O1 0.862(17) 2.161(18) 3.0079(12) 167.1(18) 11_454
C12 H12B O1 0.99 2.60 3.5216(14) 155.7 16_544

loop_
_geom_torsion_atom_site_label_1
_geom_torsion_atom_site_label_2
_geom_torsion_atom_site_label_3
_geom_torsion_atom_site_label_4
_geom_torsion
C16 N11 C12 C13 60.54(11)
N11 C12 C13 C14 -57.87(12)
C12 C13 C14 O1 175.84(9)
C12 C13 C14 C15 55.15(11)
O1 C14 C15 C16 -177.84(8)
C13 C14 C15 C16 -54.74(11)
C12 N11 C16 C15 -60.05(11)
C14 C15 C16 N11 56.94(11)
